data_2241589
loop_
_publ_author_name
'Nimthong-Rold\'an, Arunpatcha'
'Ratthiwan, Janejira'
'Lakmas, Sawanya'
'Wattanakanjana, Yupa'

_publ_section_title
;
 Crystal structure of
 bis[(acetato-\k<i>O</i>)(imidazolidine-2-thione-\k<i>S</i>)bis(triphenylphosphane-\k<i>P</i>)silver(I)]
 di-\m-imidazolidine-2-thione-\k^4^<i>S</i>:<i>S</i>-bis[(imidazolidine-2-thione-\k<i>S</i>)bis(triphenylphosphane-\k<i>P</i>)silver(I)]
 diacetate acetonitrile disolvate tetrahydrate
;
_journal_issue 4
_journal_name_full 'Acta Crystallographica Section E'
_journal_page_first 444
_journal_page_last 447
_journal_paper_doi 10.1107/S205698901600308X
_journal_volume 72
_journal_year 2016
_chemical_formula_iupac
;
[Ag2 (C3 H6 N2 S)4 (C18 H15 P)2] (C2 H3 O2)2,
[Ag (C2 H3 O2) (C3 H6 N2 S) (C18 H15 P)2]2, 2C2 H3 N, 4H2 O
;
_chemical_formula_moiety
;
C48 H54 Ag2 N8 P2 S4 2+, 2(C2 H3 O2 -), 2(C41 H39 Ag N2 O2 P2 S), 2(C2 H3 N),
4(H2 O)
;
_chemical_formula_sum 'C138 H152 Ag4 N14 O12 P6 S6'
_chemical_formula_weight 3008.39
_chemical_name_systematic
;Bis[(acetato-\k<i>O</i>)(imidazolidine-2-thione-\k<i>S</i>)bis(triphenylphosphane-\k<i>P</i>)silver(I)]
di-\m-imidazolidine-2-thione-\k^4^<i>S</i>:<i>S</i>-bis[(imidazolidine-2-thione-\k<i>S</i>)bis(triphenylphosphane-\k<i>P</i>)silver(I)] diacetate
acetonitrile disolvate tetrahydrate
;
_space_group_crystal_system triclinic
_space_group_IT_number 2
_space_group_name_Hall '-P 1'
_space_group_name_H-M_alt 'P -1'
_symmetry_space_group_name_Hall '-P 1'
_symmetry_space_group_name_H-M 'P -1'
_atom_sites_solution_hydrogens mixed
_atom_sites_solution_primary direct
_atom_sites_solution_secondary difmap
_audit_creation_method SHELXL-2014/7
_cell_angle_alpha 104.179(2)
_cell_angle_beta 94.449(2)
_cell_angle_gamma 91.992(2)
_cell_formula_units_Z 1
_cell_length_a 9.5867(4)
_cell_length_b 16.3018(7)
_cell_length_c 22.8548(10)
_cell_measurement_reflns_used 9707
_cell_measurement_temperature 100(2)
_cell_measurement_theta_max 30.5516
_cell_measurement_theta_min 2.3993
_cell_volume 3447.2(3)
_computing_cell_refinement
;
SAINT (Bruker, 2014)
;
_computing_data_collection
;
APEX2 (Bruker, 2014)
;
_computing_data_reduction
;
SAINT (Bruker, 2014)
;
_computing_molecular_graphics
;
Mercury (Macrae <i>et al.</i>,  2008)
;
_computing_publication_material
;
SHELXL2014 (Sheldrick, 2015) and
publCIF (Westrip, 2010)
;
_computing_structure_refinement
;
SHELXL2014 (Sheldrick, 2015) and
<i>SHELXLE</i> (H\"ubschle <i>et al.</i>,  2011)
;
_computing_structure_solution
;
SHELXS97 (Sheldrick, 2008)
;
_diffrn_ambient_temperature 100(2)
_diffrn_measured_fraction_theta_full 0.997
_diffrn_measured_fraction_theta_max 0.988
_diffrn_measurement_device_type 'Bruker AXS D8 Quest CMOS'
_diffrn_measurement_method '\w and \f scans'
_diffrn_radiation_monochromator 'laterally graded multilayer (Goebel) mirror'
_diffrn_radiation_type MoK\a
_diffrn_radiation_wavelength 0.71073
_diffrn_reflns_av_R_equivalents 0.0257
_diffrn_reflns_limit_h_max 13
_diffrn_reflns_limit_h_min -13
_diffrn_reflns_limit_k_max 23
_diffrn_reflns_limit_k_min -23
_diffrn_reflns_limit_l_max 32
_diffrn_reflns_limit_l_min -32
_diffrn_reflns_number 71762
_diffrn_reflns_theta_full 25.242
_diffrn_reflns_theta_max 30.584
_diffrn_reflns_theta_min 2.249
_exptl_absorpt_coefficient_mu 0.784
_exptl_absorpt_correction_T_max 0.903
_exptl_absorpt_correction_T_min 0.882
_exptl_absorpt_correction_type multi-scan
_exptl_absorpt_process_details
;
(SADABS; Bruker, 2014)
;
_exptl_crystal_colour colourless
_exptl_crystal_density_diffrn 1.449
_exptl_crystal_description block
_exptl_crystal_F_000 1548
_exptl_crystal_size_max 0.160
_exptl_crystal_size_mid 0.150
_exptl_crystal_size_min 0.130
_refine_diff_density_max 1.054
_refine_diff_density_min -0.973
_refine_ls_extinction_method none
_refine_ls_goodness_of_fit_ref 1.259
_refine_ls_hydrogen_treatment mixed
_refine_ls_matrix_type full
_refine_ls_number_parameters 826
_refine_ls_number_reflns 20957
_refine_ls_number_restraints 6
_refine_ls_restrained_S_all 1.259
_refine_ls_R_factor_all 0.0483
_refine_ls_R_factor_gt 0.0421
_refine_ls_shift/su_max 0.002
_refine_ls_shift/su_mean 0.000
_refine_ls_structure_factor_coef Fsqd
_refine_ls_weighting_details 'w=1/[\s^2^(Fo^2^)+(0.0001P)^2^+7.6382P] where P=(Fo^2^+2Fc^2^)/3'
_refine_ls_weighting_scheme calc
_refine_ls_wR_factor_gt 0.0859
_refine_ls_wR_factor_ref 0.0880
_reflns_number_gt 18898
_reflns_number_total 20957
_reflns_threshold_expression 'I > 2\s(I)'
_cod_data_source_file wm5275sup1.cif
_cod_data_source_block I
_cod_database_code 2241589
_shelx_space_group_comment
;
The symmetry employed for this shelxl refinement is uniquely defined
by the following loop, which should always be used as a source of
symmetry information in preference to the above space-group names.
They are only intended as comments.
;
_shelx_estimated_absorpt_t_min 0.885
_shelx_estimated_absorpt_t_max 0.905

loop_
_space_group_symop_operation_xyz
'x, y, z'
'-x, -y, -z'

loop_
_atom_site_type_symbol
_atom_site_label
_atom_site_fract_x
_atom_site_fract_y
_atom_site_fract_z
_atom_site_U_iso_or_equiv
_atom_site_adp_type
_atom_site_calc_flag
_atom_site_occupancy
Ag Ag1 0.35807(2) 0.29775(2) 0.13070(2) 0.01524(4) Uani d 1
Ag Ag2 0.00978(2) 0.12147(2) 0.53974(2) 0.01655(4) Uani d 1
S S1 0.19225(6) 0.01029(4) 0.50712(3) 0.01504(10) Uani d 1
S S2 -0.08966(6) 0.20987(4) 0.47189(3) 0.01634(11) Uani d 1
S S3 0.51845(7) 0.36676(4) 0.07081(3) 0.02254(13) Uani d 1
P P1 0.05184(6) 0.15244(4) 0.64996(3) 0.01168(10) Uani d 1
P P2 0.41455(6) 0.32402(4) 0.24144(3) 0.01230(10) Uani d 1
P P3 0.21550(6) 0.17470(4) 0.07067(3) 0.01362(11) Uani d 1
N N1 0.3296(2) 0.11367(13) 0.45141(10) 0.0187(4) Uani d 1
H H1 0.2904 0.1591 0.4711 0.022 Uiso calc 1
N N2 0.3752(2) -0.01974(14) 0.42198(10) 0.0212(4) Uani d 1
H H2 0.3663 -0.0748 0.4178 0.025 Uiso calc 1
N N3 0.0389(2) 0.34962(14) 0.54878(11) 0.0213(4) Uani d 1
H H3 0.1202 0.3263 0.5496 0.026 Uiso calc 1
N N4 -0.1850(2) 0.36111(14) 0.52721(11) 0.0237(5) Uani d 1
H H4 -0.2693 0.3491 0.5081 0.028 Uiso calc 1
N N5 0.6169(2) 0.53077(15) 0.10791(12) 0.0261(5) Uani d 1
H H5 0.6987 0.5204 0.0935 0.031 Uiso calc 1
N N6 0.4141(2) 0.50600(14) 0.13962(11) 0.0218(4) Uani d 1
H H6 0.3336 0.4795 0.1415 0.026 Uiso calc 1
C C1 0.3025(2) 0.03624(14) 0.45799(10) 0.0140(4) Uani d 1
C C2 0.4331(3) 0.11450(16) 0.40730(11) 0.0200(5) Uani d 1
H H2A 0.5159 0.1527 0.4258 0.024 Uiso calc 1
H H2B 0.3917 0.1322 0.3716 0.024 Uiso calc 1
C C3 0.4719(3) 0.02121(17) 0.39010(12) 0.0213(5) Uani d 1
H H3A 0.4573 -0.0029 0.3458 0.026 Uiso calc 1
H H3B 0.5706 0.0154 0.4041 0.026 Uiso calc 1
C C4 -0.0783(2) 0.31014(15) 0.51795(11) 0.0161(4) Uani d 1
C C5 0.0153(3) 0.43661(19) 0.58100(17) 0.0362(8) Uani d 1
H H5A 0.0616 0.4782 0.5626 0.043 Uiso calc 1
H H5B 0.0499 0.4480 0.6243 0.043 Uiso calc 1
C C6 -0.1436(3) 0.43931(17) 0.57316(14) 0.0265(6) Uani d 1
H H6A -0.1855 0.4400 0.6115 0.032 Uiso calc 1
H H6B -0.1717 0.4896 0.5591 0.032 Uiso calc 1
C C7 0.5159(3) 0.47123(16) 0.10718(12) 0.0190(5) Uani d 1
N N7 0.2420(3) 0.76608(18) 0.14911(13) 0.0381(6) Uani d 1
C C8 0.5723(3) 0.61517(18) 0.13593(16) 0.0312(6) Uani d 1
H H8A 0.5381 0.6447 0.1050 0.037 Uiso calc 1
H H8B 0.6492 0.6504 0.1629 0.037 Uiso calc 1
C C9 0.4533(3) 0.59427(17) 0.17195(13) 0.0246(5) Uani d 1
H H9A 0.4864 0.5991 0.2148 0.030 Uiso calc 1
H H9B 0.3743 0.6313 0.1701 0.030 Uiso calc 1
C C11 -0.0123(2) 0.24930(14) 0.69579(10) 0.0142(4) Uani d 1
C C12 0.0554(3) 0.29479(15) 0.75139(11) 0.0180(4) Uani d 1
H H12 0.1400 0.2756 0.7666 0.022 Uiso calc 1
C C13 -0.0003(3) 0.36812(17) 0.78470(12) 0.0232(5) Uani d 1
H H13 0.0460 0.3985 0.8224 0.028 Uiso calc 1
C C14 -0.1231(3) 0.39624(17) 0.76243(14) 0.0264(6) Uani d 1
H H14 -0.1606 0.4464 0.7847 0.032 Uiso calc 1
C C15 -0.1915(3) 0.35125(17) 0.70770(14) 0.0261(6) Uani d 1
H H15 -0.2767 0.3703 0.6930 0.031 Uiso calc 1
C C16 -0.1362(3) 0.27823(16) 0.67406(12) 0.0207(5) Uani d 1
H H16 -0.1831 0.2482 0.6363 0.025 Uiso calc 1
C C21 0.2363(2) 0.15765(14) 0.67815(10) 0.0136(4) Uani d 1
C C22 0.2822(3) 0.13182(16) 0.72991(11) 0.0175(4) Uani d 1
H H22 0.2181 0.1040 0.7494 0.021 Uiso calc 1
C C23 0.4223(3) 0.14682(17) 0.75313(12) 0.0222(5) Uani d 1
H H23 0.4528 0.1304 0.7889 0.027 Uiso calc 1
C C24 0.5172(3) 0.18550(17) 0.72422(12) 0.0229(5) Uani d 1
H H24 0.6122 0.1965 0.7405 0.027 Uiso calc 1
C C25 0.4728(3) 0.20824(17) 0.67126(12) 0.0212(5) Uani d 1
H H25 0.5384 0.2333 0.6508 0.025 Uiso calc 1
C C26 0.3329(2) 0.19467(15) 0.64797(11) 0.0170(4) Uani d 1
H H26 0.3032 0.2104 0.6118 0.020 Uiso calc 1
C C31 -0.0272(2) 0.06841(14) 0.67890(10) 0.0131(4) Uani d 1
C C30 0.3989(2) 0.33050(16) 0.51551(11) 0.0175(4) Uani d 1
C C32 -0.1146(2) 0.08315(16) 0.72606(11) 0.0175(4) Uani d 1
H H32 -0.1337 0.1395 0.7457 0.021 Uiso calc 1
C C33 -0.1739(3) 0.01499(18) 0.74438(12) 0.0225(5) Uani d 1
H H33 -0.2336 0.0251 0.7764 0.027 Uiso calc 1
C C34 -0.1459(3) -0.06732(18) 0.71596(12) 0.0235(5) Uani d 1
H H34 -0.1862 -0.1134 0.7287 0.028 Uiso calc 1
C C35 -0.0590(3) -0.08267(16) 0.66897(12) 0.0218(5) Uani d 1
H H35 -0.0397 -0.1392 0.6497 0.026 Uiso calc 1
C C36 -0.0004(3) -0.01517(15) 0.65027(11) 0.0172(4) Uani d 1
H H36 0.0582 -0.0258 0.6179 0.021 Uiso calc 1
C C41 0.5210(2) 0.42249(15) 0.27211(10) 0.0145(4) Uani d 1
C C40 0.3705(3) 0.41859(18) 0.50781(15) 0.0291(6) Uani d 1
H H40A 0.4002 0.4241 0.4688 0.044 Uiso calc 1
H H40B 0.4229 0.4611 0.5407 0.044 Uiso calc 1
H H40C 0.2700 0.4273 0.5089 0.044 Uiso calc 1
C C42 0.6444(3) 0.43300(16) 0.24514(12) 0.0190(5) Uani d 1
H H42 0.6721 0.3887 0.2135 0.023 Uiso calc 1
C C43 0.7267(3) 0.50853(17) 0.26481(13) 0.0232(5) Uani d 1
H H43 0.8117 0.5149 0.2472 0.028 Uiso calc 1
C C44 0.6852(3) 0.57443(17) 0.30988(13) 0.0251(5) Uani d 1
H H44 0.7412 0.6259 0.3229 0.030 Uiso calc 1
C C45 0.5623(3) 0.56490(16) 0.33580(12) 0.0237(5) Uani d 1
H H45 0.5330 0.6103 0.3662 0.028 Uiso calc 1
C C46 0.4808(3) 0.48901(16) 0.31759(11) 0.0195(5) Uani d 1
H H46 0.3973 0.4826 0.3363 0.023 Uiso calc 1
C C51 0.5182(2) 0.24246(15) 0.26282(10) 0.0141(4) Uani d 1
C C50 0.0661(2) 0.41834(15) 0.11199(11) 0.0161(4) Uani d 1
C C52 0.4795(3) 0.15807(15) 0.23323(11) 0.0171(4) Uani d 1
H H52 0.4037 0.1458 0.2025 0.021 Uiso calc 1
C C53 0.5502(3) 0.09187(17) 0.24805(12) 0.0217(5) Uani d 1
H H53 0.5226 0.0348 0.2277 0.026 Uiso calc 1
C C54 0.6620(3) 0.10971(17) 0.29293(12) 0.0218(5) Uani d 1
H H54 0.7109 0.0648 0.3032 0.026 Uiso calc 1
C C55 0.7016(3) 0.19306(18) 0.32251(12) 0.0227(5) Uani d 1
H H55 0.7778 0.2050 0.3530 0.027 Uiso calc 1
C C56 0.6304(3) 0.25949(17) 0.30779(11) 0.0195(5) Uani d 1
H H56 0.6581 0.3164 0.3283 0.023 Uiso calc 1
C C61 0.2704(2) 0.33088(14) 0.29028(10) 0.0138(4) Uani d 1
C C60 -0.0750(3) 0.39096(18) 0.12854(13) 0.0230(5) Uani d 1
H H60A -0.1242 0.3505 0.0935 0.034 Uiso calc 1
H H60B -0.1308 0.4406 0.1405 0.034 Uiso calc 1
H H60C -0.0614 0.3641 0.1624 0.034 Uiso calc 1
C C62 0.2795(3) 0.30307(16) 0.34366(11) 0.0178(4) Uani d 1
H H62 0.3643 0.2817 0.3566 0.021 Uiso calc 1
C C63 0.1651(3) 0.30661(16) 0.37794(11) 0.0193(5) Uani d 1
H H63 0.1717 0.2873 0.4140 0.023 Uiso calc 1
C C64 0.0407(3) 0.33849(16) 0.35943(11) 0.0199(5) Uani d 1
H H64 -0.0376 0.3406 0.3827 0.024 Uiso calc 1
C C65 0.0315(3) 0.36712(18) 0.30680(12) 0.0223(5) Uani d 1
H H65 -0.0528 0.3897 0.2945 0.027 Uiso calc 1
C C66 0.1455(3) 0.36293(17) 0.27185(11) 0.0188(5) Uani d 1
H H66 0.1382 0.3818 0.2356 0.023 Uiso calc 1
C C71 0.2823(2) 0.07331(15) 0.07579(10) 0.0159(4) Uani d 1
C C72 0.4256(3) 0.06359(19) 0.07134(13) 0.0255(5) Uani d 1
H H72 0.4830 0.1080 0.0640 0.031 Uiso calc 1
C C73 0.4845(3) -0.0111(2) 0.07757(15) 0.0324(6) Uani d 1
H H73 0.5818 -0.0176 0.0740 0.039 Uiso calc 1
C C74 0.4020(3) -0.07579(19) 0.08886(13) 0.0299(6) Uani d 1
H H74 0.4428 -0.1263 0.0937 0.036 Uiso calc 1
C C75 0.2597(3) -0.06688(18) 0.09311(13) 0.0283(6) Uani d 1
H H75 0.2027 -0.1115 0.1004 0.034 Uiso calc 1
C C76 0.2004(3) 0.00746(17) 0.08673(12) 0.0224(5) Uani d 1
H H76 0.1028 0.0133 0.0899 0.027 Uiso calc 1
C C81 0.0388(2) 0.17016(15) 0.09452(11) 0.0161(4) Uani d 1
C C82 0.0243(3) 0.17916(18) 0.15620(12) 0.0234(5) Uani d 1
H H82 0.1054 0.1864 0.1840 0.028 Uiso calc 1
C C83 -0.1077(3) 0.1775(2) 0.17707(13) 0.0307(6) Uani d 1
H H83 -0.1167 0.1828 0.2189 0.037 Uiso calc 1
C C84 -0.2265(3) 0.1683(2) 0.13677(14) 0.0336(7) Uani d 1
H H84 -0.3169 0.1678 0.1510 0.040 Uiso calc 1
C C85 -0.2131(3) 0.1599(2) 0.07591(14) 0.0320(7) Uani d 1
H H85 -0.2947 0.1537 0.0485 0.038 Uiso calc 1
C C86 -0.0806(3) 0.16040(18) 0.05428(12) 0.0238(5) Uani d 1
H H86 -0.0723 0.1541 0.0123 0.029 Uiso calc 1
C C91 0.1855(2) 0.16749(15) -0.00985(10) 0.0146(4) Uani d 1
C C92 0.1600(2) 0.09072(16) -0.05353(11) 0.0168(4) Uani d 1
H H92 0.1673 0.0387 -0.0421 0.020 Uiso calc 1
C C93 0.1239(3) 0.09019(18) -0.11384(11) 0.0218(5) Uani d 1
H H93 0.1083 0.0379 -0.1436 0.026 Uiso calc 1
C C94 0.1108(3) 0.16631(18) -0.13052(11) 0.0231(5) Uani d 1
H H94 0.0826 0.1659 -0.1714 0.028 Uiso calc 1
C C95 0.1388(3) 0.24292(17) -0.08762(12) 0.0224(5) Uani d 1
H H95 0.1314 0.2948 -0.0993 0.027 Uiso calc 1
C C96 0.1776(3) 0.24370(16) -0.02761(11) 0.0197(5) Uani d 1
H H96 0.1989 0.2961 0.0015 0.024 Uiso calc 1
O O1 0.29782(18) 0.28441(11) 0.52369(8) 0.0178(3) Uani d 1
O O2 0.52335(19) 0.30909(13) 0.51366(10) 0.0287(4) Uani d 1
O O4 0.17335(17) 0.40868(11) 0.14454(8) 0.0181(3) Uani d 1
O O6 0.0685(2) 0.45087(16) 0.06758(10) 0.0339(5) Uani d 1
O O7 -0.1503(2) 0.54379(13) 0.04566(9) 0.0258(4) Uani d 1
H H7A -0.088(3) 0.5092(18) 0.0496(16) 0.031 Uiso d 1
H H7B -0.153(4) 0.543(2) 0.0086(6) 0.031 Uiso d 1
O O8 0.6376(2) 0.17707(13) 0.54856(9) 0.0254(4) Uani d 1
H H8C 0.591(3) 0.2133(17) 0.5363(15) 0.030 Uiso d 1
H H8D 0.699(3) 0.172(2) 0.5241(12) 0.030 Uiso d 1
C C10 0.2216(3) 0.71407(19) 0.10551(14) 0.0289(6) Uani d 1
C C20 0.1970(4) 0.6458(2) 0.05039(15) 0.0396(8) Uani d 1
H H20A 0.1073 0.6525 0.0288 0.059 Uiso calc 1
H H20B 0.1943 0.5911 0.0610 0.059 Uiso calc 1
H H20C 0.2728 0.6480 0.0243 0.059 Uiso calc 1

loop_
_atom_site_aniso_label
_atom_site_aniso_U_11
_atom_site_aniso_U_22
_atom_site_aniso_U_33
_atom_site_aniso_U_12
_atom_site_aniso_U_13
_atom_site_aniso_U_23
Ag1 0.01534(8) 0.01640(8) 0.01295(8) -0.00237(6) -0.00027(6) 0.00259(6)
Ag2 0.01955(9) 0.01800(9) 0.01197(8) 0.00333(6) 0.00106(6) 0.00327(6)
S1 0.0137(2) 0.0150(3) 0.0165(3) -0.00022(19) 0.00441(19) 0.0032(2)
S2 0.0175(3) 0.0181(3) 0.0138(2) -0.0006(2) -0.0003(2) 0.0055(2)
S3 0.0233(3) 0.0220(3) 0.0224(3) -0.0022(2) 0.0107(2) 0.0033(2)
P1 0.0120(2) 0.0129(3) 0.0099(2) 0.00055(19) 0.00173(19) 0.00199(19)
P2 0.0120(2) 0.0137(3) 0.0110(2) -0.0001(2) 0.00039(19) 0.0031(2)
P3 0.0127(3) 0.0154(3) 0.0118(2) -0.0029(2) 0.0012(2) 0.0020(2)
N1 0.0195(10) 0.0164(10) 0.0210(10) 0.0005(8) 0.0085(8) 0.0038(8)
N2 0.0245(11) 0.0150(10) 0.0255(11) 0.0020(8) 0.0122(9) 0.0045(8)
N3 0.0115(9) 0.0175(10) 0.0316(12) 0.0023(7) -0.0015(8) 0.0007(9)
N4 0.0117(9) 0.0199(11) 0.0378(13) 0.0011(8) -0.0014(9) 0.0051(9)
N5 0.0183(10) 0.0225(11) 0.0388(14) -0.0011(8) 0.0103(9) 0.0081(10)
N6 0.0159(10) 0.0192(10) 0.0301(12) -0.0022(8) 0.0063(8) 0.0046(9)
C1 0.0126(10) 0.0140(10) 0.0142(10) -0.0011(8) 0.0010(8) 0.0016(8)
C2 0.0204(12) 0.0207(12) 0.0191(11) -0.0028(9) 0.0065(9) 0.0042(9)
C3 0.0200(12) 0.0243(13) 0.0225(12) 0.0031(9) 0.0106(9) 0.0083(10)
C4 0.0135(10) 0.0167(11) 0.0200(11) -0.0002(8) 0.0024(8) 0.0082(9)
C5 0.0166(12) 0.0214(14) 0.060(2) 0.0029(10) -0.0037(13) -0.0095(13)
C6 0.0192(12) 0.0206(13) 0.0376(15) 0.0052(10) 0.0014(11) 0.0032(11)
C7 0.0157(11) 0.0209(12) 0.0225(12) -0.0014(9) 0.0033(9) 0.0092(9)
N7 0.0502(17) 0.0299(14) 0.0330(14) 0.0094(12) -0.0059(12) 0.0074(11)
C8 0.0243(14) 0.0217(13) 0.0487(18) -0.0023(11) 0.0091(12) 0.0094(12)
C9 0.0216(12) 0.0203(12) 0.0329(14) 0.0025(10) 0.0040(10) 0.0076(11)
C11 0.0142(10) 0.0136(10) 0.0147(10) -0.0002(8) 0.0034(8) 0.0031(8)
C12 0.0200(11) 0.0167(11) 0.0165(11) -0.0005(9) 0.0032(9) 0.0023(9)
C13 0.0264(13) 0.0185(12) 0.0215(12) -0.0042(10) 0.0077(10) -0.0021(9)
C14 0.0273(13) 0.0164(12) 0.0351(15) 0.0033(10) 0.0168(11) 0.0008(10)
C15 0.0201(12) 0.0205(13) 0.0388(16) 0.0064(10) 0.0070(11) 0.0072(11)
C16 0.0172(11) 0.0196(12) 0.0232(12) 0.0030(9) 0.0013(9) 0.0014(9)
C21 0.0139(10) 0.0128(10) 0.0132(10) 0.0005(8) 0.0019(8) 0.0013(8)
C22 0.0174(11) 0.0190(11) 0.0166(11) 0.0026(9) 0.0016(8) 0.0052(9)
C23 0.0210(12) 0.0243(13) 0.0198(12) 0.0059(10) -0.0027(9) 0.0034(10)
C24 0.0148(11) 0.0221(12) 0.0276(13) 0.0020(9) -0.0006(9) -0.0010(10)
C25 0.0155(11) 0.0217(12) 0.0246(12) -0.0030(9) 0.0070(9) 0.0011(10)
C26 0.0160(11) 0.0173(11) 0.0173(11) 0.0002(8) 0.0039(8) 0.0030(9)
C31 0.0117(9) 0.0152(10) 0.0119(9) -0.0014(8) -0.0009(7) 0.0035(8)
C30 0.0147(10) 0.0178(11) 0.0203(11) -0.0007(8) -0.0004(8) 0.0059(9)
C32 0.0165(11) 0.0212(12) 0.0136(10) -0.0009(9) 0.0026(8) 0.0018(9)
C33 0.0209(12) 0.0299(14) 0.0177(11) -0.0035(10) 0.0045(9) 0.0074(10)
C34 0.0216(12) 0.0262(13) 0.0251(13) -0.0058(10) -0.0003(10) 0.0127(10)
C35 0.0236(12) 0.0172(11) 0.0256(13) -0.0007(9) 0.0025(10) 0.0074(10)
C36 0.0187(11) 0.0166(11) 0.0165(11) 0.0002(9) 0.0040(8) 0.0037(9)
C41 0.0162(10) 0.0154(10) 0.0121(10) -0.0008(8) -0.0012(8) 0.0049(8)
C40 0.0271(14) 0.0197(13) 0.0434(17) -0.0021(10) 0.0022(12) 0.0143(12)
C42 0.0168(11) 0.0184(11) 0.0212(12) -0.0023(9) 0.0027(9) 0.0043(9)
C43 0.0172(11) 0.0233(13) 0.0299(14) -0.0054(9) 0.0009(10) 0.0093(10)
C44 0.0254(13) 0.0175(12) 0.0308(14) -0.0034(10) -0.0065(11) 0.0064(10)
C45 0.0304(14) 0.0160(11) 0.0213(12) -0.0001(10) -0.0025(10) -0.0004(9)
C46 0.0209(12) 0.0199(12) 0.0167(11) 0.0019(9) 0.0022(9) 0.0023(9)
C51 0.0137(10) 0.0167(10) 0.0130(10) 0.0006(8) 0.0032(8) 0.0054(8)
C50 0.0168(11) 0.0163(11) 0.0160(10) 0.0029(8) 0.0036(8) 0.0047(8)
C52 0.0169(11) 0.0180(11) 0.0168(11) 0.0002(8) 0.0032(8) 0.0049(9)
C53 0.0241(12) 0.0178(12) 0.0237(12) 0.0023(9) 0.0053(10) 0.0051(9)
C54 0.0200(12) 0.0257(13) 0.0245(12) 0.0067(10) 0.0070(9) 0.0133(10)
C55 0.0176(11) 0.0305(14) 0.0226(12) 0.0019(10) -0.0022(9) 0.0124(10)
C56 0.0170(11) 0.0210(12) 0.0199(11) -0.0007(9) -0.0020(9) 0.0054(9)
C61 0.0127(10) 0.0148(10) 0.0131(10) -0.0015(8) 0.0015(8) 0.0022(8)
C60 0.0142(11) 0.0269(13) 0.0304(14) 0.0000(9) 0.0018(9) 0.0122(11)
C62 0.0189(11) 0.0210(12) 0.0145(10) 0.0020(9) 0.0016(8) 0.0062(9)
C63 0.0240(12) 0.0194(11) 0.0159(11) -0.0015(9) 0.0045(9) 0.0069(9)
C64 0.0177(11) 0.0216(12) 0.0200(11) -0.0020(9) 0.0070(9) 0.0031(9)
C65 0.0165(11) 0.0315(14) 0.0214(12) 0.0062(10) 0.0049(9) 0.0093(10)
C66 0.0158(11) 0.0267(13) 0.0163(11) 0.0034(9) 0.0031(8) 0.0096(9)
C71 0.0153(10) 0.0197(11) 0.0120(10) -0.0001(8) 0.0003(8) 0.0031(8)
C72 0.0166(12) 0.0298(14) 0.0309(14) 0.0018(10) 0.0053(10) 0.0082(11)
C73 0.0232(14) 0.0375(17) 0.0369(16) 0.0122(12) 0.0029(12) 0.0085(13)
C74 0.0380(16) 0.0276(14) 0.0237(13) 0.0110(12) -0.0027(11) 0.0059(11)
C75 0.0359(15) 0.0226(13) 0.0267(14) 0.0001(11) -0.0005(11) 0.0080(11)
C76 0.0211(12) 0.0211(12) 0.0245(13) -0.0007(9) 0.0012(10) 0.0050(10)
C81 0.0155(10) 0.0158(11) 0.0163(10) -0.0026(8) 0.0044(8) 0.0024(8)
C82 0.0228(12) 0.0295(14) 0.0182(12) -0.0027(10) 0.0054(9) 0.0058(10)
C83 0.0321(15) 0.0379(16) 0.0224(13) -0.0029(12) 0.0153(11) 0.0046(12)
C84 0.0222(13) 0.0395(17) 0.0350(16) -0.0066(12) 0.0158(12) -0.0014(13)
C85 0.0150(12) 0.0482(19) 0.0289(14) -0.0052(12) 0.0057(10) 0.0020(13)
C86 0.0155(11) 0.0340(15) 0.0197(12) -0.0047(10) 0.0042(9) 0.0024(10)
C91 0.0106(9) 0.0182(11) 0.0142(10) -0.0019(8) 0.0015(8) 0.0030(8)
C92 0.0158(10) 0.0185(11) 0.0156(10) -0.0012(8) 0.0038(8) 0.0025(8)
C93 0.0214(12) 0.0270(13) 0.0145(11) -0.0012(10) 0.0035(9) 0.0001(9)
C94 0.0211(12) 0.0337(14) 0.0141(11) -0.0007(10) 0.0019(9) 0.0057(10)
C95 0.0247(13) 0.0245(13) 0.0197(12) 0.0006(10) 0.0022(9) 0.0088(10)
C96 0.0209(12) 0.0191(12) 0.0188(11) -0.0010(9) 0.0028(9) 0.0039(9)
O1 0.0140(8) 0.0153(8) 0.0240(9) -0.0006(6) 0.0032(6) 0.0045(7)
O2 0.0113(8) 0.0303(11) 0.0466(13) 0.0004(7) 0.0039(8) 0.0133(9)
O4 0.0128(8) 0.0234(9) 0.0193(8) 0.0024(6) 0.0015(6) 0.0075(7)
O6 0.0216(10) 0.0611(15) 0.0306(11) 0.0087(10) 0.0066(8) 0.0312(11)
O7 0.0241(10) 0.0294(10) 0.0280(10) 0.0050(8) 0.0099(8) 0.0124(8)
O8 0.0221(9) 0.0290(10) 0.0298(10) 0.0070(8) 0.0111(8) 0.0126(8)
C10 0.0291(14) 0.0287(15) 0.0308(15) 0.0032(11) 0.0002(11) 0.0117(12)
C20 0.0369(17) 0.0422(19) 0.0332(17) -0.0070(14) 0.0029(13) -0.0016(14)

loop_
_atom_type_symbol
_atom_type_description
_atom_type_scat_dispersion_real
_atom_type_scat_dispersion_imag
_atom_type_scat_source
C C 0.0033 0.0016 'International Tables Vol C Tables 4.2.6.8 and 6.1.1.4'
H H 0.0000 0.0000 'International Tables Vol C Tables 4.2.6.8 and 6.1.1.4'
N N 0.0061 0.0033 'International Tables Vol C Tables 4.2.6.8 and 6.1.1.4'
O O 0.0106 0.0060 'International Tables Vol C Tables 4.2.6.8 and 6.1.1.4'
P P 0.1023 0.0942 'International Tables Vol C Tables 4.2.6.8 and 6.1.1.4'
S S 0.1246 0.1234 'International Tables Vol C Tables 4.2.6.8 and 6.1.1.4'
Ag Ag -0.8971 1.1015 'International Tables Vol C Tables 4.2.6.8 and 6.1.1.4'

loop_
_geom_angle_atom_site_label_1
_geom_angle_atom_site_label_2
_geom_angle_atom_site_label_3
_geom_angle_site_symmetry_3
_geom_angle
P3 Ag1 P2 . 123.16(2)
P3 Ag1 S3 . 114.75(2)
P2 Ag1 S3 . 118.40(2)
P3 Ag1 O4 . 99.89(4)
P2 Ag1 O4 . 91.92(4)
S3 Ag1 O4 . 97.56(4)
P1 Ag2 S2 . 130.88(2)
P1 Ag2 S1 . 100.98(2)
S2 Ag2 S1 . 122.99(2)
P1 Ag2 S1 2_556 112.706(19)
S2 Ag2 S1 2_556 92.547(19)
S1 Ag2 S1 2_556 86.195(19)
C1 S1 Ag2 . 113.31(8)
C1 S1 Ag2 2_556 117.47(8)
Ag2 S1 Ag2 2_556 93.806(19)
C4 S2 Ag2 . 103.55(8)
C7 S3 Ag1 . 101.86(9)
C11 P1 C21 . 103.14(10)
C11 P1 C31 . 103.96(10)
C21 P1 C31 . 103.77(10)
C11 P1 Ag2 . 119.00(8)
C21 P1 Ag2 . 114.48(8)
C31 P1 Ag2 . 110.90(7)
C51 P2 C41 . 104.65(11)
C51 P2 C61 . 102.56(10)
C41 P2 C61 . 104.66(11)
C51 P2 Ag1 . 113.13(8)
C41 P2 Ag1 . 111.70(7)
C61 P2 Ag1 . 118.76(7)
C91 P3 C71 . 105.22(11)
C91 P3 C81 . 103.32(11)
C71 P3 C81 . 103.63(11)
C91 P3 Ag1 . 116.27(8)
C71 P3 Ag1 . 114.34(8)
C81 P3 Ag1 . 112.68(8)
C1 N1 C2 . 111.9(2)
C1 N1 H1 . 124.0
C2 N1 H1 . 124.0
C1 N2 C3 . 111.8(2)
C1 N2 H2 . 124.1
C3 N2 H2 . 124.1
C4 N3 C5 . 111.5(2)
C4 N3 H3 . 124.3
C5 N3 H3 . 124.3
C4 N4 C6 . 111.2(2)
C4 N4 H4 . 124.4
C6 N4 H4 . 124.4
C7 N5 C8 . 110.7(2)
C7 N5 H5 . 124.6
C8 N5 H5 . 124.6
C7 N6 C9 . 111.3(2)
C7 N6 H6 . 124.4
C9 N6 H6 . 124.4
N1 C1 N2 . 110.7(2)
N1 C1 S1 . 125.64(18)
N2 C1 S1 . 123.62(18)
N1 C2 C3 . 102.27(19)
N1 C2 H2A . 111.3
C3 C2 H2A . 111.3
N1 C2 H2B . 111.3
C3 C2 H2B . 111.3
H2A C2 H2B . 109.2
N2 C3 C2 . 102.88(19)
N2 C3 H3A . 111.2
C2 C3 H3A . 111.2
N2 C3 H3B . 111.2
C2 C3 H3B . 111.2
H3A C3 H3B . 109.1
N3 C4 N4 . 110.2(2)
N3 C4 S2 . 124.90(19)
N4 C4 S2 . 124.93(19)
N3 C5 C6 . 102.7(2)
N3 C5 H5A . 111.2
C6 C5 H5A . 111.2
N3 C5 H5B . 111.2
C6 C5 H5B . 111.2
H5A C5 H5B . 109.1
N4 C6 C5 . 102.9(2)
N4 C6 H6A . 111.2
C5 C6 H6A . 111.2
N4 C6 H6B . 111.2
C5 C6 H6B . 111.2
H6A C6 H6B . 109.1
N6 C7 N5 . 109.7(2)
N6 C7 S3 . 125.12(19)
N5 C7 S3 . 125.2(2)
N5 C8 C9 . 101.7(2)
N5 C8 H8A . 111.4
C9 C8 H8A . 111.4
N5 C8 H8B . 111.4
C9 C8 H8B . 111.4
H8A C8 H8B . 109.3
N6 C9 C8 . 101.2(2)
N6 C9 H9A . 111.5
C8 C9 H9A . 111.5
N6 C9 H9B . 111.5
C8 C9 H9B . 111.5
H9A C9 H9B . 109.4
C16 C11 C12 . 119.0(2)
C16 C11 P1 . 117.51(18)
C12 C11 P1 . 123.49(18)
C13 C12 C11 . 120.6(2)
C13 C12 H12 . 119.7
C11 C12 H12 . 119.7
C14 C13 C12 . 119.7(2)
C14 C13 H13 . 120.2
C12 C13 H13 . 120.2
C13 C14 C15 . 120.1(2)
C13 C14 H14 . 120.0
C15 C14 H14 . 120.0
C14 C15 C16 . 120.5(3)
C14 C15 H15 . 119.7
C16 C15 H15 . 119.7
C11 C16 C15 . 120.0(2)
C11 C16 H16 . 120.0
C15 C16 H16 . 120.0
C22 C21 C26 . 119.6(2)
C22 C21 P1 . 122.98(18)
C26 C21 P1 . 117.27(17)
C21 C22 C23 . 120.0(2)
C21 C22 H22 . 120.0
C23 C22 H22 . 120.0
C24 C23 C22 . 120.4(2)
C24 C23 H23 . 119.8
C22 C23 H23 . 119.8
C23 C24 C25 . 119.7(2)
C23 C24 H24 . 120.2
C25 C24 H24 . 120.2
C24 C25 C26 . 120.6(2)
C24 C25 H25 . 119.7
C26 C25 H25 . 119.7
C25 C26 C21 . 119.6(2)
C25 C26 H26 . 120.2
C21 C26 H26 . 120.2
C32 C31 C36 . 119.2(2)
C32 C31 P1 . 123.68(18)
C36 C31 P1 . 117.06(17)
O2 C30 O1 . 124.5(2)
O2 C30 C40 . 117.0(2)
O1 C30 C40 . 118.5(2)
C31 C32 C33 . 120.0(2)
C31 C32 H32 . 120.0
C33 C32 H32 . 120.0
C34 C33 C32 . 120.2(2)
C34 C33 H33 . 119.9
C32 C33 H33 . 119.9
C33 C34 C35 . 120.2(2)
C33 C34 H34 . 119.9
C35 C34 H34 . 119.9
C34 C35 C36 . 119.9(2)
C34 C35 H35 . 120.1
C36 C35 H35 . 120.1
C35 C36 C31 . 120.4(2)
C35 C36 H36 . 119.8
C31 C36 H36 . 119.8
C46 C41 C42 . 119.1(2)
C46 C41 P2 . 123.41(19)
C42 C41 P2 . 117.39(18)
C30 C40 H40A . 109.5
C30 C40 H40B . 109.5
H40A C40 H40B . 109.5
C30 C40 H40C . 109.5
H40A C40 H40C . 109.5
H40B C40 H40C . 109.5
C43 C42 C41 . 119.9(2)
C43 C42 H42 . 120.0
C41 C42 H42 . 120.0
C44 C43 C42 . 120.5(2)
C44 C43 H43 . 119.8
C42 C43 H43 . 119.8
C45 C44 C43 . 119.7(2)
C45 C44 H44 . 120.1
C43 C44 H44 . 120.1
C44 C45 C46 . 120.4(2)
C44 C45 H45 . 119.8
C46 C45 H45 . 119.8
C41 C46 C45 . 120.4(2)
C41 C46 H46 . 119.8
C45 C46 H46 . 119.8
C52 C51 C56 . 118.8(2)
C52 C51 P2 . 117.31(17)
C56 C51 P2 . 123.89(19)
O6 C50 O4 . 124.2(2)
O6 C50 C60 . 118.0(2)
O4 C50 C60 . 117.7(2)
C53 C52 C51 . 121.0(2)
C53 C52 H52 . 119.5
C51 C52 H52 . 119.5
C52 C53 C54 . 119.6(2)
C52 C53 H53 . 120.2
C54 C53 H53 . 120.2
C55 C54 C53 . 120.0(2)
C55 C54 H54 . 120.0
C53 C54 H54 . 120.0
C54 C55 C56 . 120.5(2)
C54 C55 H55 . 119.8
C56 C55 H55 . 119.8
C55 C56 C51 . 120.2(2)
C55 C56 H56 . 119.9
C51 C56 H56 . 119.9
C66 C61 C62 . 119.4(2)
C66 C61 P2 . 117.91(17)
C62 C61 P2 . 122.62(18)
C50 C60 H60A . 109.5
C50 C60 H60B . 109.5
H60A C60 H60B . 109.5
C50 C60 H60C . 109.5
H60A C60 H60C . 109.5
H60B C60 H60C . 109.5
C63 C62 C61 . 120.4(2)
C63 C62 H62 . 119.8
C61 C62 H62 . 119.8
C62 C63 C64 . 120.1(2)
C62 C63 H63 . 120.0
C64 C63 H63 . 120.0
C65 C64 C63 . 119.9(2)
C65 C64 H64 . 120.1
C63 C64 H64 . 120.1
C64 C65 C66 . 120.4(2)
C64 C65 H65 . 119.8
C66 C65 H65 . 119.8
C65 C66 C61 . 119.9(2)
C65 C66 H66 . 120.1
C61 C66 H66 . 120.1
C76 C71 C72 . 118.8(2)
C76 C71 P3 . 123.77(19)
C72 C71 P3 . 117.33(19)
C73 C72 C71 . 120.2(3)
C73 C72 H72 . 119.9
C71 C72 H72 . 119.9
C74 C73 C72 . 120.3(3)
C74 C73 H73 . 119.8
C72 C73 H73 . 119.8
C73 C74 C75 . 119.9(3)
C73 C74 H74 . 120.1
C75 C74 H74 . 120.1
C74 C75 C76 . 120.0(3)
C74 C75 H75 . 120.0
C76 C75 H75 . 120.0
C71 C76 C75 . 120.8(3)
C71 C76 H76 . 119.6
C75 C76 H76 . 119.6
C86 C81 C82 . 119.3(2)
C86 C81 P3 . 122.70(18)
C82 C81 P3 . 118.02(19)
C83 C82 C81 . 120.5(3)
C83 C82 H82 . 119.7
C81 C82 H82 . 119.7
C84 C83 C82 . 119.9(3)
C84 C83 H83 . 120.0
C82 C83 H83 . 120.0
C85 C84 C83 . 119.9(3)
C85 C84 H84 . 120.0
C83 C84 H84 . 120.0
C84 C85 C86 . 120.6(3)
C84 C85 H85 . 119.7
C86 C85 H85 . 119.7
C81 C86 C85 . 119.7(2)
C81 C86 H86 . 120.1
C85 C86 H86 . 120.1
C92 C91 C96 . 119.3(2)
C92 C91 P3 . 123.29(18)
C96 C91 P3 . 117.23(18)
C93 C92 C91 . 120.2(2)
C93 C92 H92 . 119.9
C91 C92 H92 . 119.9
C94 C93 C92 . 120.0(2)
C94 C93 H93 . 120.0
C92 C93 H93 . 120.0
C95 C94 C93 . 120.2(2)
C95 C94 H94 . 119.9
C93 C94 H94 . 119.9
C94 C95 C96 . 120.0(2)
C94 C95 H95 . 120.0
C96 C95 H95 . 120.0
C95 C96 C91 . 120.3(2)
C95 C96 H96 . 119.9
C91 C96 H96 . 119.9
C50 O4 Ag1 . 132.75(16)
H7A O7 H7B . 104(3)
H8C O8 H8D . 99(3)
N7 C10 C20 . 178.5(3)
C10 C20 H20A . 109.5
C10 C20 H20B . 109.5
H20A C20 H20B . 109.5
C10 C20 H20C . 109.5
H20A C20 H20C . 109.5
H20B C20 H20C . 109.5

loop_
_geom_bond_atom_site_label_1
_geom_bond_atom_site_label_2
_geom_bond_site_symmetry_2
_geom_bond_distance
Ag1 P3 . 2.4381(6)
Ag1 P2 . 2.4744(6)
Ag1 S3 . 2.5424(7)
Ag1 O4 . 2.5564(17)
Ag2 P1 . 2.4431(6)
Ag2 S2 . 2.5200(6)
Ag2 S1 . 2.5810(6)
Ag2 S1 2_556 2.7883(6)
S1 C1 . 1.715(2)
S1 Ag2 2_556 2.7883(6)
S2 C4 . 1.708(3)
S3 C7 . 1.704(3)
P1 C11 . 1.824(2)
P1 C21 . 1.826(2)
P1 C31 . 1.827(2)
P2 C51 . 1.824(2)
P2 C41 . 1.826(2)
P2 C61 . 1.832(2)
P3 C91 . 1.814(2)
P3 C71 . 1.820(3)
P3 C81 . 1.824(2)
N1 C1 . 1.327(3)
N1 C2 . 1.470(3)
N1 H1 . 0.8800
N2 C1 . 1.327(3)
N2 C3 . 1.462(3)
N2 H2 . 0.8800
N3 C4 . 1.333(3)
N3 C5 . 1.463(3)
N3 H3 . 0.8800
N4 C4 . 1.337(3)
N4 C6 . 1.460(4)
N4 H4 . 0.8800
N5 C7 . 1.343(3)
N5 C8 . 1.462(4)
N5 H5 . 0.8800
N6 C7 . 1.330(3)
N6 C9 . 1.468(3)
N6 H6 . 0.8800
C2 C3 . 1.541(4)
C2 H2A . 0.9900
C2 H2B . 0.9900
C3 H3A . 0.9900
C3 H3B . 0.9900
C5 C6 . 1.523(4)
C5 H5A . 0.9900
C5 H5B . 0.9900
C6 H6A . 0.9900
C6 H6B . 0.9900
N7 C10 . 1.138(4)
C8 C9 . 1.533(4)
C8 H8A . 0.9900
C8 H8B . 0.9900
C9 H9A . 0.9900
C9 H9B . 0.9900
C11 C16 . 1.394(3)
C11 C12 . 1.401(3)
C12 C13 . 1.398(3)
C12 H12 . 0.9500
C13 C14 . 1.384(4)
C13 H13 . 0.9500
C14 C15 . 1.386(4)
C14 H14 . 0.9500
C15 C16 . 1.396(4)
C15 H15 . 0.9500
C16 H16 . 0.9500
C21 C22 . 1.395(3)
C21 C26 . 1.400(3)
C22 C23 . 1.396(3)
C22 H22 . 0.9500
C23 C24 . 1.385(4)
C23 H23 . 0.9500
C24 C25 . 1.391(4)
C24 H24 . 0.9500
C25 C26 . 1.394(3)
C25 H25 . 0.9500
C26 H26 . 0.9500
C31 C32 . 1.396(3)
C31 C36 . 1.402(3)
C30 O2 . 1.255(3)
C30 O1 . 1.259(3)
C30 C40 . 1.520(4)
C32 C33 . 1.398(4)
C32 H32 . 0.9500
C33 C34 . 1.385(4)
C33 H33 . 0.9500
C34 C35 . 1.390(4)
C34 H34 . 0.9500
C35 C36 . 1.391(3)
C35 H35 . 0.9500
C36 H36 . 0.9500
C41 C46 . 1.394(3)
C41 C42 . 1.400(3)
C40 H40A . 0.9800
C40 H40B . 0.9800
C40 H40C . 0.9800
C42 C43 . 1.395(3)
C42 H42 . 0.9500
C43 C44 . 1.387(4)
C43 H43 . 0.9500
C44 C45 . 1.380(4)
C44 H44 . 0.9500
C45 C46 . 1.395(4)
C45 H45 . 0.9500
C46 H46 . 0.9500
C51 C52 . 1.399(3)
C51 C56 . 1.399(3)
C50 O6 . 1.256(3)
C50 O4 . 1.259(3)
C50 C60 . 1.514(3)
C52 C53 . 1.390(3)
C52 H52 . 0.9500
C53 C54 . 1.395(4)
C53 H53 . 0.9500
C54 C55 . 1.386(4)
C54 H54 . 0.9500
C55 C56 . 1.395(4)
C55 H55 . 0.9500
C56 H56 . 0.9500
C61 C66 . 1.399(3)
C61 C62 . 1.399(3)
C60 H60A . 0.9800
C60 H60B . 0.9800
C60 H60C . 0.9800
C62 C63 . 1.392(3)
C62 H62 . 0.9500
C63 C64 . 1.394(4)
C63 H63 . 0.9500
C64 C65 . 1.391(4)
C64 H64 . 0.9500
C65 C66 . 1.397(3)
C65 H65 . 0.9500
C66 H66 . 0.9500
C71 C76 . 1.391(3)
C71 C72 . 1.397(3)
C72 C73 . 1.394(4)
C72 H72 . 0.9500
C73 C74 . 1.382(5)
C73 H73 . 0.9500
C74 C75 . 1.385(4)
C74 H74 . 0.9500
C75 C76 . 1.391(4)
C75 H75 . 0.9500
C76 H76 . 0.9500
C81 C86 . 1.391(3)
C81 C82 . 1.400(3)
C82 C83 . 1.388(4)
C82 H82 . 0.9500
C83 C84 . 1.387(5)
C83 H83 . 0.9500
C84 C85 . 1.380(4)
C84 H84 . 0.9500
C85 C86 . 1.398(4)
C85 H85 . 0.9500
C86 H86 . 0.9500
C91 C92 . 1.397(3)
C91 C96 . 1.401(3)
C92 C93 . 1.393(3)
C92 H92 . 0.9500
C93 C94 . 1.391(4)
C93 H93 . 0.9500
C94 C95 . 1.389(4)
C94 H94 . 0.9500
C95 C96 . 1.390(3)
C95 H95 . 0.9500
C96 H96 . 0.9500
O7 H7A . 0.848(10)
O7 H7B . 0.844(10)
O8 H8C . 0.842(10)
O8 H8D . 0.837(10)
C10 C20 . 1.459(4)
C20 H20A . 0.9800
C20 H20B . 0.9800
C20 H20C . 0.9800

loop_
_geom_hbond_atom_site_label_D
_geom_hbond_atom_site_label_H
_geom_hbond_atom_site_label_A
_geom_hbond_site_symmetry_A
_geom_hbond_distance_DH
_geom_hbond_distance_HA
_geom_hbond_distance_DA
_geom_hbond_angle_DHA
N1 H1 O1 . 0.88 2.10 2.908(3) 152.8
N2 H2 O8 2_656 0.88 2.00 2.808(3) 152.1
N3 H3 O1 . 0.88 1.94 2.780(3) 159.5
N4 H4 O2 1_455 0.88 2.09 2.864(3) 145.8
N5 H5 O7 1_655 0.88 1.96 2.767(3) 151.6
N6 H6 O4 . 0.88 1.91 2.780(3) 172.2
O7 H7A O6 . 0.848(10) 1.878(12) 2.716(3) 169(4)
O7 H7B O6 2_565 0.844(10) 1.999(18) 2.782(3) 154(3)
O8 H8C O2 . 0.842(10) 1.881(13) 2.709(3) 167(3)
O8 H8D S2 1_655 0.837(10) 2.561(16) 3.357(2) 159(3)

loop_
_geom_torsion_atom_site_label_1
_geom_torsion_atom_site_label_2
_geom_torsion_atom_site_label_3
_geom_torsion_atom_site_label_4
_geom_torsion_site_symmetry_1
_geom_torsion
C2 N1 C1 N2 . -0.9(3)
C2 N1 C1 S1 . 177.63(18)
C3 N2 C1 N1 . 5.0(3)
C3 N2 C1 S1 . -173.59(18)
Ag2 S1 C1 N1 . 22.0(2)
Ag2 S1 C1 N1 2_556 129.75(19)
Ag2 S1 C1 N2 . -159.64(18)
Ag2 S1 C1 N2 2_556 -51.9(2)
C1 N1 C2 C3 . -3.1(3)
C1 N2 C3 C2 . -6.6(3)
N1 C2 C3 N2 . 5.5(3)
C5 N3 C4 N4 . -2.1(3)
C5 N3 C4 S2 . 176.5(2)
C6 N4 C4 N3 . -6.6(3)
C6 N4 C4 S2 . 174.8(2)
Ag2 S2 C4 N3 . 54.9(2)
Ag2 S2 C4 N4 . -126.7(2)
C4 N3 C5 C6 . 9.1(4)
C4 N4 C6 C5 . 11.8(3)
N3 C5 C6 N4 . -11.9(3)
C9 N6 C7 N5 . -7.6(3)
C9 N6 C7 S3 . 171.8(2)
C8 N5 C7 N6 . -8.6(3)
C8 N5 C7 S3 . 172.0(2)
Ag1 S3 C7 N6 . -23.8(2)
Ag1 S3 C7 N5 . 155.5(2)
C7 N5 C8 C9 . 19.8(3)
C7 N6 C9 C8 . 19.2(3)
N5 C8 C9 N6 . -22.1(3)
C21 P1 C11 C16 . 160.75(19)
C31 P1 C11 C16 . -91.2(2)
Ag2 P1 C11 C16 . 32.7(2)
C21 P1 C11 C12 . -20.0(2)
C31 P1 C11 C12 . 88.0(2)
Ag2 P1 C11 C12 . -148.05(18)
C16 C11 C12 C13 . 0.0(4)
P1 C11 C12 C13 . -179.19(19)
C11 C12 C13 C14 . -0.3(4)
C12 C13 C14 C15 . 0.8(4)
C13 C14 C15 C16 . -1.1(4)
C12 C11 C16 C15 . -0.3(4)
P1 C11 C16 C15 . 178.9(2)
C14 C15 C16 C11 . 0.9(4)
C11 P1 C21 C22 . 82.9(2)
C31 P1 C21 C22 . -25.3(2)
Ag2 P1 C21 C22 . -146.29(18)
C11 P1 C21 C26 . -92.77(19)
C31 P1 C21 C26 . 159.03(18)
Ag2 P1 C21 C26 . 38.0(2)
C26 C21 C22 C23 . 3.3(4)
P1 C21 C22 C23 . -172.32(19)
C21 C22 C23 C24 . -1.5(4)
C22 C23 C24 C25 . -1.0(4)
C23 C24 C25 C26 . 1.8(4)
C24 C25 C26 C21 . -0.1(4)
C22 C21 C26 C25 . -2.4(4)
P1 C21 C26 C25 . 173.39(19)
C11 P1 C31 C32 . -0.4(2)
C21 P1 C31 C32 . 107.2(2)
Ag2 P1 C31 C32 . -129.43(18)
C11 P1 C31 C36 . 177.69(18)
C21 P1 C31 C36 . -74.73(19)
Ag2 P1 C31 C36 . 48.66(19)
C36 C31 C32 C33 . 0.2(3)
P1 C31 C32 C33 . 178.25(19)
C31 C32 C33 C34 . 0.2(4)
C32 C33 C34 C35 . -0.2(4)
C33 C34 C35 C36 . -0.2(4)
C34 C35 C36 C31 . 0.6(4)
C32 C31 C36 C35 . -0.6(4)
P1 C31 C36 C35 . -178.78(19)
C51 P2 C41 C46 . -115.2(2)
C61 P2 C41 C46 . -7.7(2)
Ag1 P2 C41 C46 . 122.04(19)
C51 P2 C41 C42 . 69.4(2)
C61 P2 C41 C42 . 176.87(19)
Ag1 P2 C41 C42 . -53.4(2)
C46 C41 C42 C43 . 1.4(4)
P2 C41 C42 C43 . 177.1(2)
C41 C42 C43 C44 . -1.8(4)
C42 C43 C44 C45 . 0.6(4)
C43 C44 C45 C46 . 1.0(4)
C42 C41 C46 C45 . 0.1(4)
P2 C41 C46 C45 . -175.3(2)
C44 C45 C46 C41 . -1.3(4)
C41 P2 C51 C52 . -164.80(18)
C61 P2 C51 C52 . 86.16(19)
Ag1 P2 C51 C52 . -43.0(2)
C41 P2 C51 C56 . 17.0(2)
C61 P2 C51 C56 . -92.1(2)
Ag1 P2 C51 C56 . 138.78(19)
C56 C51 C52 C53 . 0.2(4)
P2 C51 C52 C53 . -178.08(19)
C51 C52 C53 C54 . -0.3(4)
C52 C53 C54 C55 . 0.1(4)
C53 C54 C55 C56 . 0.1(4)
C54 C55 C56 C51 . -0.1(4)
C52 C51 C56 C55 . 0.0(4)
P2 C51 C56 C55 . 178.18(19)
C51 P2 C61 C66 . -156.93(19)
C41 P2 C61 C66 . 94.0(2)
Ag1 P2 C61 C66 . -31.4(2)
C51 P2 C61 C62 . 21.0(2)
C41 P2 C61 C62 . -88.0(2)
Ag1 P2 C61 C62 . 146.59(17)
C66 C61 C62 C63 . 0.5(4)
P2 C61 C62 C63 . -177.46(19)
C61 C62 C63 C64 . -0.4(4)
C62 C63 C64 C65 . -0.3(4)
C63 C64 C65 C66 . 1.0(4)
C64 C65 C66 C61 . -0.9(4)
C62 C61 C66 C65 . 0.2(4)
P2 C61 C66 C65 . 178.2(2)
C91 P3 C71 C76 . -99.6(2)
C81 P3 C71 C76 . 8.6(2)
Ag1 P3 C71 C76 . 131.61(19)
C91 P3 C71 C72 . 83.7(2)
C81 P3 C71 C72 . -168.2(2)
Ag1 P3 C71 C72 . -45.1(2)
C76 C71 C72 C73 . 0.2(4)
P3 C71 C72 C73 . 177.2(2)
C71 C72 C73 C74 . -0.7(5)
C72 C73 C74 C75 . 1.0(5)
C73 C74 C75 C76 . -0.7(4)
C72 C71 C76 C75 . 0.0(4)
P3 C71 C76 C75 . -176.8(2)
C74 C75 C76 C71 . 0.3(4)
C91 P3 C81 C86 . 1.9(2)
C71 P3 C81 C86 . -107.7(2)
Ag1 P3 C81 C86 . 128.2(2)
C91 P3 C81 C82 . -176.4(2)
C71 P3 C81 C82 . 74.0(2)
Ag1 P3 C81 C82 . -50.1(2)
C86 C81 C82 C83 . 0.6(4)
P3 C81 C82 C83 . 179.0(2)
C81 C82 C83 C84 . -1.0(5)
C82 C83 C84 C85 . 0.6(5)
C83 C84 C85 C86 . 0.2(5)
C82 C81 C86 C85 . 0.1(4)
P3 C81 C86 C85 . -178.1(2)
C84 C85 C86 C81 . -0.5(5)
C71 P3 C91 C92 . 25.0(2)
C81 P3 C91 C92 . -83.4(2)
Ag1 P3 C91 C92 . 152.64(17)
C71 P3 C91 C96 . -159.91(19)
C81 P3 C91 C96 . 91.7(2)
Ag1 P3 C91 C96 . -32.3(2)
C96 C91 C92 C93 . -1.5(3)
P3 C91 C92 C93 . 173.51(19)
C91 C92 C93 C94 . -1.1(4)
C92 C93 C94 C95 . 2.5(4)
C93 C94 C95 C96 . -1.1(4)
C94 C95 C96 C91 . -1.5(4)
C92 C91 C96 C95 . 2.8(4)
P3 C91 C96 C95 . -172.5(2)
O6 C50 O4 Ag1 . -80.3(3)
C60 C50 O4 Ag1 . 101.4(2)

_cod_database_fobs_code 2241589
